data_9014695
loop_
_publ_author_name
'Effenberger, H.'
'Pertlik, F.'

_publ_section_title
;
 Four monazite type structures: comparison of SrCrO4, SrSeO4,
 PbCrO4 (crocoite), and PbSeO4
;
_journal_coden_ASTM ZEKRDZ
_journal_name_full 'Zeitschrift f\"ur Kristallographie'
_journal_page_first 75
_journal_page_last 83
_journal_paper_doi 10.1524/zkri.1986.176.12.75
_journal_volume 176
_journal_year 1986
_chemical_compound_source Synthetic
_chemical_formula_sum 'Cr O4 Sr'
_space_group_crystal_system monoclinic
_space_group_IT_number 14
_space_group_name_Hall '-P 2yn'
_space_group_name_H-M_alt 'P 1 21/n 1'
_cell_angle_alpha 90
_cell_angle_beta 103.08
_cell_angle_gamma 90
_cell_formula_units_Z 4
_cell_length_a 7.065
_cell_length_b 7.375
_cell_length_c 6.741
_cell_volume 342.123
_exptl_crystal_density_diffrn 3.953
_cod_original_formula_sum 'Sr Cr O4'
_cod_database_code 9014695

loop_
_space_group_symop_id
_space_group_symop_operation_xyz
1 x,y,z
2 1/2+x,1/2-y,1/2+z
3 1/2-x,1/2+y,1/2-z
4 -x,-y,-z

loop_
_atom_site_aniso_label
_atom_site_aniso_U_11
_atom_site_aniso_U_22
_atom_site_aniso_U_33
_atom_site_aniso_U_12
_atom_site_aniso_U_13
_atom_site_aniso_U_23
Sr 0.01200 0.01230 0.01310 -0.00010 0.00140 -0.00150
Cr 0.01090 0.01170 0.01260 -0.00030 0.00180 0.00000
O1 0.02300 0.01400 0.01800 0.00200 0.00400 0.00000
O2 0.01500 0.01800 0.02600 0.00100 0.00600 -0.00300
O3 0.01500 0.02300 0.02100 -0.00600 -0.00400 0.00100
O4 0.01500 0.02500 0.01900 -0.00200 0.00300 -0.00400

loop_
_atom_site_label
_atom_site_fract_x
_atom_site_fract_y
_atom_site_fract_z
Sr 0.22813 0.15896 0.39806
Cr 0.19769 0.16487 0.88691
O1 0.25840 0.00550 0.05620
O2 0.12010 0.33730 0.00240
O3 0.02560 0.10120 0.69810
O4 0.37760 0.21790 0.78810

loop_
_cod_related_entry_id
_cod_related_entry_database
_cod_related_entry_code
1 AMCSD 0019489
